data_4075823
loop_
_publ_author_name
'Perekalin, Dmitry S.'
'Holub, Josef'
'Golovanov, Denis G.'
'Lyssenko, Konstantin A.'
'Petrovskii, Pavel V.'
'\<St\'ibr, Bohumil'
'Kudinov, Alexander R.'

_publ_section_title
;
 Ferra- and Ruthenatricarbollides CpFeC3B8H11and Cp*RuC3B8H11
;
_journal_issue 18
_journal_name_full Organometallics
_journal_page_first 4387
_journal_paper_doi 10.1021/om050139o
_journal_volume 24
_journal_year 2005
_chemical_formula_moiety 'C8 H16 B8 Fe'
_chemical_formula_sum 'C8 H16 B8 Fe'
_chemical_formula_weight 254.54
_chemical_name_systematic
; 
 ? 
;
_space_group_IT_number 19
_symmetry_cell_setting orthorhombic
_symmetry_space_group_name_Hall 'P 2ac 2ab'
_symmetry_space_group_name_H-M 'P 21 21 21'
_atom_sites_solution_hydrogens difmap
_atom_sites_solution_primary direct
_atom_sites_solution_secondary difmap
_audit_creation_method SHELXL-97
_cell_angle_alpha 90.00
_cell_angle_beta 90.00
_cell_angle_gamma 90.00
_cell_formula_units_Z 4
_cell_length_a 6.4722(15)
_cell_length_b 10.300(2)
_cell_length_c 17.749(4)
_cell_measurement_reflns_used 1024
_cell_measurement_temperature 120(2)
_cell_measurement_theta_max 30
_cell_measurement_theta_min 3
_cell_volume 1183.2(4)
_computing_cell_refinement 'SMART (Bruker, 1998b)'
_computing_data_collection 'SMART (Bruker, 1998b)'
_computing_data_reduction 'SAINTPlus (Bruker, 1998a)'
_computing_molecular_graphics 'SHELXTL ver. 5.1 (Sheldrick, 1998b)'
_computing_publication_material 'SHELXTL ver. 5.1 (Sheldrick, 1998b)'
_computing_structure_refinement 'SHELXTL ver. 5.1 (Sheldrick, 1998b)'
_computing_structure_solution 'SHELXTL ver. 5.1 (Sheldrick, 1998b)'
_diffrn_ambient_temperature 120(2)
_diffrn_measured_fraction_theta_full 0.989
_diffrn_measured_fraction_theta_max 0.989
_diffrn_measurement_device_type 'Bruker SMART 1000 CCD area detector'
_diffrn_measurement_method 'phi and omega scans'
_diffrn_radiation_monochromator graphite
_diffrn_radiation_source 'fine-focus sealed tube'
_diffrn_radiation_type MoK\a
_diffrn_radiation_wavelength 0.71073
_diffrn_reflns_av_R_equivalents 0.0378
_diffrn_reflns_av_sigmaI/netI 0.0478
_diffrn_reflns_limit_h_max 8
_diffrn_reflns_limit_h_min -7
_diffrn_reflns_limit_k_max 14
_diffrn_reflns_limit_k_min -8
_diffrn_reflns_limit_l_max 20
_diffrn_reflns_limit_l_min -24
_diffrn_reflns_number 5495
_diffrn_reflns_theta_full 29.09
_diffrn_reflns_theta_max 29.09
_diffrn_reflns_theta_min 2.29
_exptl_absorpt_coefficient_mu 1.232
_exptl_absorpt_correction_T_max 0.78018
_exptl_absorpt_correction_T_min 0.7307
_exptl_absorpt_correction_type multi-scan
_exptl_absorpt_process_details 'SADABS(Sheldrick, 1998a)'
_exptl_crystal_colour red
_exptl_crystal_density_diffrn 1.429
_exptl_crystal_density_method 'not measured'
_exptl_crystal_description prism
_exptl_crystal_F_000 520
_exptl_crystal_size_max 0.40
_exptl_crystal_size_mid 0.20
_exptl_crystal_size_min 0.20
_refine_diff_density_max 0.972
_refine_diff_density_min -0.603
_refine_diff_density_rms 0.079
_refine_ls_abs_structure_details 'Flack H D (1983), Acta Cryst. A39, 876-881'
_refine_ls_abs_structure_Flack 0.00(2)
_refine_ls_extinction_method none
_refine_ls_goodness_of_fit_ref 1.069
_refine_ls_hydrogen_treatment mixed
_refine_ls_matrix_type full
_refine_ls_number_parameters 219
_refine_ls_number_reflns 2991
_refine_ls_number_restraints 0
_refine_ls_restrained_S_all 1.069
_refine_ls_R_factor_all 0.0482
_refine_ls_R_factor_gt 0.0415
_refine_ls_shift/su_max 0.000
_refine_ls_shift/su_mean 0.000
_refine_ls_structure_factor_coef Fsqd
_refine_ls_weighting_details 'calc w=1/[\s^2^(Fo^2^)+(0.0350P)^2^+0.9000P] where P=(Fo^2^+2Fc^2^)/3'
_refine_ls_weighting_scheme calc
_refine_ls_wR_factor_gt 0.0895
_refine_ls_wR_factor_ref 0.0922
_reflns_number_gt 2661
_reflns_number_total 2991
_reflns_threshold_expression I>2/s(I)
_cod_data_source_file om050139osi20050225_015126.cif
_cod_data_source_block tricfe
_cod_depositor_comments
;
The following automatic conversions were performed:

'_symmetry_cell_setting' value 'Orthorhombic' changed to
'orthorhombic' according to
/home/saulius/struct/CIF-dictionaries/cif_core.dic dictionary named
'cif_core.dic' version 2.4.1 from 2010-06-29.

Automatic conversion script
Id: cif_fix_values 1715 2011-07-08 13:25:40Z adriana 
;
_cod_original_cell_volume 1183.3(5)
_cod_database_code 4075823

loop_
_symmetry_equiv_pos_as_xyz
'x, y, z'
'-x+1/2, -y, z+1/2'
'-x, y+1/2, -z+1/2'
'x+1/2, -y+1/2, -z'

loop_
_atom_site_label
_atom_site_type_symbol
_atom_site_fract_x
_atom_site_fract_y
_atom_site_fract_z
_atom_site_U_iso_or_equiv
_atom_site_adp_type
_atom_site_occupancy
_atom_site_symmetry_multiplicity
_atom_site_calc_flag
_atom_site_refinement_flags
_atom_site_disorder_assembly
_atom_site_disorder_group
Fe1 Fe -0.19874(6) -0.01977(3) -0.095389(18) 0.01916(7) Uani 1 1 d . A .
C2 C -0.3069(4) -0.0368(2) -0.20218(12) 0.0171(4) Uani 1 1 d . A .
H2 H -0.321(3) 0.032(2) -0.2209(12) 0.000(5) Uiso 1 1 d . . .
C3 C -0.0714(4) -0.0859(2) -0.19082(13) 0.0185(5) Uani 1 1 d . A .
H3 H 0.037(4) -0.040(3) -0.2032(14) 0.015(6) Uiso 1 1 d . . .
C4 C -0.0658(4) -0.1928(2) -0.12445(14) 0.0213(5) Uani 1 1 d . A .
H4 H 0.061(4) -0.200(3) -0.1016(16) 0.019(7) Uiso 1 1 d . . .
B5 B -0.3013(5) -0.2115(2) -0.08470(15) 0.0215(5) Uani 1 1 d . . .
H5 H -0.316(6) -0.248(3) -0.0301(16) 0.037(8) Uiso 1 1 d . . .
B6 B -0.4650(4) -0.1062(3) -0.13716(17) 0.0215(6) Uani 1 1 d . A .
H6 H -0.614(4) -0.062(3) -0.1240(15) 0.024(7) Uiso 1 1 d . . .
B7 B -0.2063(5) -0.1428(2) -0.26882(14) 0.0205(5) Uani 1 1 d . . .
H7 H -0.168(5) -0.110(3) -0.3190(14) 0.022(7) Uiso 1 1 d . . .
B8 B -0.0458(4) -0.2475(3) -0.21671(17) 0.0206(6) Uani 1 1 d . A .
H8 H 0.103(6) -0.275(3) -0.2374(19) 0.052(11) Uiso 1 1 d . . .
B9 B -0.1967(5) -0.3292(2) -0.14970(15) 0.0221(5) Uani 1 1 d . A .
H9 H -0.136(4) -0.428(3) -0.1291(16) 0.032(8) Uiso 1 1 d . . .
B10 B -0.4561(4) -0.2763(3) -0.16050(17) 0.0224(6) Uani 1 1 d . A .
H10 H -0.579(5) -0.338(3) -0.1487(16) 0.030(8) Uiso 1 1 d . . .
B11 B -0.4608(4) -0.1602(3) -0.23412(17) 0.0216(6) Uani 1 1 d . A .
H11 H -0.590(5) -0.133(3) -0.2680(16) 0.030(8) Uiso 1 1 d . . .
B12 B -0.2970(5) -0.2967(2) -0.24146(15) 0.0213(5) Uani 1 1 d . A .
H12 H -0.306(6) -0.370(3) -0.2864(18) 0.049(9) Uiso 1 1 d . . .
C13 C -0.3365(8) 0.1109(4) -0.0261(3) 0.0351(11) Uani 0.70 1 d P A 1
H13A H -0.4784 0.1198 -0.0196 0.042 Uiso 0.70 1 calc PR A 1
C14 C -0.2131(8) 0.1781(4) -0.0805(3) 0.0296(11) Uani 0.70 1 d P A 1
H14A H -0.2592 0.2378 -0.1160 0.036 Uiso 0.70 1 calc PR A 1
C15 C -0.0045(8) 0.1351(4) -0.0696(2) 0.0277(11) Uani 0.70 1 d P A 1
H15A H 0.1103 0.1631 -0.0966 0.033 Uiso 0.70 1 calc PR A 1
C16 C -0.0032(7) 0.0418(4) -0.0099(2) 0.0258(9) Uani 0.70 1 d P A 1
H16A H 0.1122 -0.0022 0.0081 0.031 Uiso 0.70 1 calc PR A 1
C17 C -0.2045(8) 0.0284(4) 0.0165(2) 0.0292(9) Uani 0.70 1 d P A 1
H17A H -0.2460 -0.0258 0.0556 0.035 Uiso 0.70 1 calc PR A 1
C13' C -0.330(3) 0.1433(13) -0.0475(7) 0.038(3) Uiso 0.30 1 d P A 2
H13B H -0.4611 0.1747 -0.0584 0.045 Uiso 0.30 1 calc PR A 2
C14' C -0.1511(19) 0.1753(13) -0.0811(7) 0.027(3) Uiso 0.30 1 d P A 2
H14B H -0.1366 0.2345 -0.1204 0.033 Uiso 0.30 1 calc PR A 2
C15' C -0.002(2) 0.1106(12) -0.0502(7) 0.026(3) Uiso 0.30 1 d P A 2
H15B H 0.1354 0.1180 -0.0644 0.031 Uiso 0.30 1 calc PR A 2
C16' C -0.0667(17) 0.0348(11) 0.0023(6) 0.021(2) Uiso 0.30 1 d P A 2
H16B H 0.0147 -0.0210 0.0308 0.026 Uiso 0.30 1 calc PR A 2
C17' C -0.274(2) 0.0503(12) 0.0087(7) 0.032(3) Uiso 0.30 1 d P A 2
H17B H -0.3617 0.0090 0.0426 0.038 Uiso 0.30 1 calc PR A 2

loop_
_atom_site_aniso_label
_atom_site_aniso_U_11
_atom_site_aniso_U_22
_atom_site_aniso_U_33
_atom_site_aniso_U_23
_atom_site_aniso_U_13
_atom_site_aniso_U_12
Fe1 0.02361(15) 0.01648(13) 0.01739(13) -0.00168(13) -0.00050(16) 0.00058(14)
C2 0.0164(9) 0.0200(10) 0.0149(9) 0.0012(8) -0.0017(10) 0.0028(11)
C3 0.0193(11) 0.0179(11) 0.0184(12) 0.0009(9) 0.0017(9) -0.0025(9)
C4 0.0189(11) 0.0193(11) 0.0256(12) 0.0001(9) -0.0031(10) 0.0039(9)
B5 0.0236(12) 0.0171(10) 0.0238(13) 0.0025(9) 0.0019(14) 0.0000(12)
B6 0.0207(13) 0.0183(12) 0.0256(14) -0.0035(11) 0.0022(11) -0.0018(10)
B7 0.0234(12) 0.0202(11) 0.0178(12) -0.0027(9) 0.0018(13) -0.0035(13)
B8 0.0175(13) 0.0184(12) 0.0258(14) -0.0061(11) 0.0002(11) 0.0010(10)
B9 0.0234(12) 0.0167(10) 0.0262(13) -0.0010(9) 0.0003(14) 0.0051(13)
B10 0.0190(13) 0.0167(12) 0.0315(16) 0.0008(11) 0.0016(12) -0.0033(10)
B11 0.0184(13) 0.0215(13) 0.0251(14) -0.0020(11) -0.0022(11) -0.0032(11)
B12 0.0197(11) 0.0204(11) 0.0237(12) -0.0035(9) 0.0008(13) -0.0035(13)
C13 0.032(2) 0.032(2) 0.042(3) -0.025(2) 0.007(2) 0.0048(18)
C14 0.047(3) 0.0078(14) 0.034(2) -0.0099(12) -0.017(2) 0.0126(18)
C15 0.055(3) 0.0163(17) 0.0122(17) -0.0041(14) 0.0059(17) -0.0176(17)
C16 0.0257(19) 0.024(2) 0.027(2) -0.0095(16) -0.0037(17) -0.0006(17)
C17 0.045(2) 0.0236(16) 0.0193(16) -0.0059(14) 0.005(2) -0.006(2)

loop_
_atom_type_symbol
_atom_type_description
_atom_type_scat_dispersion_real
_atom_type_scat_dispersion_imag
_atom_type_scat_source
C C 0.0033 0.0016 'International Tables Vol C Tables 4.2.6.8 and 6.1.1.4'
H H 0.0000 0.0000 'International Tables Vol C Tables 4.2.6.8 and 6.1.1.4'
B B 0.0013 0.0007 'International Tables Vol C Tables 4.2.6.8 and 6.1.1.4'
Fe Fe 0.3463 0.8444 'International Tables Vol C Tables 4.2.6.8 and 6.1.1.4'

loop_
_geom_angle_atom_site_label_1
_geom_angle_atom_site_label_2
_geom_angle_atom_site_label_3
_geom_angle
C16' Fe1 C3 130.4(3)
C16' Fe1 C15' 37.2(4)
C3 Fe1 C15' 107.7(4)
C16' Fe1 C2 167.3(3)
C3 Fe1 C2 47.35(10)
C15' Fe1 C2 130.3(3)
C16' Fe1 C13 58.6(4)
C3 Fe1 C13 156.75(16)
C15' Fe1 C13 66.0(4)
C2 Fe1 C13 118.18(16)
C16' Fe1 C14' 63.6(5)
C3 Fe1 C14' 112.1(4)
C15' Fe1 C14' 37.1(5)
C2 Fe1 C14' 104.6(4)
C13 Fe1 C14' 48.8(4)
C16' Fe1 C4 106.4(3)
C3 Fe1 C4 46.94(10)
C15' Fe1 C4 114.6(4)
C2 Fe1 C4 80.45(10)
C13 Fe1 C4 156.28(16)
C14' Fe1 C4 145.3(4)
C16' Fe1 C17 26.4(3)
C3 Fe1 C17 155.51(17)
C15' Fe1 C17 57.6(4)
C2 Fe1 C17 157.11(16)
C13 Fe1 C17 40.84(19)
C14' Fe1 C17 69.2(4)
C4 Fe1 C17 117.60(15)
C16' Fe1 C17' 39.1(4)
C3 Fe1 C17' 169.5(4)
C15' Fe1 C17' 63.6(5)
C2 Fe1 C17' 142.5(4)
C13 Fe1 C17' 27.5(3)
C14' Fe1 C17' 65.0(5)
C4 Fe1 C17' 129.5(4)
C17 Fe1 C17' 14.7(3)
C16' Fe1 C14 68.4(4)
C3 Fe1 C14 117.64(15)
C15' Fe1 C14 47.0(4)
C2 Fe1 C14 100.95(14)
C13 Fe1 C14 41.0(2)
C14' Fe1 C14 11.3(4)
C4 Fe1 C14 156.17(17)
C17 Fe1 C14 68.59(17)
C17' Fe1 C14 61.5(4)
C16' Fe1 C13' 66.0(5)
C3 Fe1 C13' 142.6(4)
C15' Fe1 C13' 63.5(6)
C2 Fe1 C13' 108.3(4)
C13 Fe1 C13' 14.2(4)
C14' Fe1 C13' 38.1(5)
C4 Fe1 C13' 170.2(4)
C17 Fe1 C13' 52.8(4)
C17' Fe1 C13' 40.7(5)
C14 Fe1 C13' 28.7(4)
C16' Fe1 C16 13.1(3)
C3 Fe1 C16 118.10(14)
C15' Fe1 C16 28.4(3)
C2 Fe1 C16 156.95(14)
C13 Fe1 C16 67.79(18)
C14' Fe1 C16 61.2(4)
C4 Fe1 C16 101.20(14)
C17 Fe1 C16 39.46(18)
C17' Fe1 C16 51.4(4)
C14 Fe1 C16 68.35(17)
C13' Fe1 C16 72.6(4)
C3 C2 B6 110.53(18)
C3 C2 B11 110.92(18)
B6 C2 B11 64.03(16)
C3 C2 B7 62.31(16)
B6 C2 B7 115.06(18)
B11 C2 B7 61.68(17)
C3 C2 Fe1 65.51(11)
B6 C2 Fe1 67.02(12)
B11 C2 Fe1 125.07(16)
B7 C2 Fe1 124.16(16)
C4 C3 C2 108.97(19)
C4 C3 B8 62.38(16)
C2 C3 B8 110.90(19)
C4 C3 B7 111.26(19)
C2 C3 B7 62.17(15)
B8 C3 B7 60.89(16)
C4 C3 Fe1 67.89(12)
C2 C3 Fe1 67.14(12)
B8 C3 Fe1 126.13(17)
B7 C3 Fe1 125.54(17)
C3 C4 B5 111.26(19)
C3 C4 B9 111.13(19)
B5 C4 B9 64.35(16)
C3 C4 B8 62.26(16)
B5 C4 B8 115.1(2)
B9 C4 B8 61.35(16)
C3 C4 Fe1 65.17(12)
B5 C4 Fe1 67.34(12)
B9 C4 Fe1 125.25(17)
B8 C4 Fe1 123.52(16)
C4 B5 B6 104.43(18)
C4 B5 B9 58.10(16)
B6 B5 B9 107.34(19)
C4 B5 B10 103.37(19)
B6 B5 B10 60.31(16)
B9 B5 B10 58.91(16)
C4 B5 Fe1 64.44(12)
B6 B5 Fe1 64.30(12)
B9 B5 Fe1 117.20(17)
B10 B5 Fe1 117.22(16)
C2 B6 B5 104.7(2)
C2 B6 B10 103.51(19)
B5 B6 B10 60.58(16)
C2 B6 B11 58.29(15)
B5 B6 B11 107.56(19)
B10 B6 B11 58.77(16)
C2 B6 Fe1 64.06(12)
B5 B6 Fe1 65.18(13)
B10 B6 Fe1 118.21(18)
B11 B6 Fe1 117.33(18)
C2 B7 C3 55.53(14)
C2 B7 B12 104.67(19)
C3 B7 B12 104.57(18)
C2 B7 B8 104.40(18)
C3 B7 B8 59.45(15)
B12 B7 B8 59.98(16)
C2 B7 B11 58.47(16)
C3 B7 B11 102.99(18)
B12 B7 B11 60.07(17)
B8 B7 B11 107.73(19)
C4 B8 C3 55.36(14)
C4 B8 B9 58.31(15)
C3 B8 B9 103.15(19)
C4 B8 B12 105.05(19)
C3 B8 B12 104.71(19)
B9 B8 B12 61.08(17)
C4 B8 B7 104.62(19)
C3 B8 B7 59.66(15)
B9 B8 B7 108.8(2)
B12 B8 B7 59.96(16)
C4 B9 B8 60.33(16)
C4 B9 B10 104.21(18)
B8 B9 B10 107.82(19)
C4 B9 B12 105.44(18)
B8 B9 B12 59.59(16)
B10 B9 B12 60.00(17)
C4 B9 B5 57.55(15)
B8 B9 B5 108.65(18)
B10 B9 B5 60.53(17)
B12 B9 B5 108.69(19)
B11 B10 B9 107.6(2)
B11 B10 B12 59.60(16)
B9 B10 B12 60.26(16)
B11 B10 B6 60.85(16)
B9 B10 B6 107.7(2)
B12 B10 B6 108.6(2)
B11 B10 B5 108.06(19)
B9 B10 B5 60.56(16)
B12 B10 B5 108.9(2)
B6 B10 B5 59.12(16)
C2 B11 B12 105.4(2)
C2 B11 B7 59.85(15)
B12 B11 B7 59.70(16)
C2 B11 B10 104.3(2)
B12 B11 B10 60.46(16)
B7 B11 B10 108.0(2)
C2 B11 B6 57.68(15)
B12 B11 B6 108.9(2)
B7 B11 B6 108.32(19)
B10 B11 B6 60.38(16)
B8 B12 B7 60.06(17)
B8 B12 B11 107.93(19)
B7 B12 B11 60.23(17)
B8 B12 B10 107.41(19)
B7 B12 B10 108.04(19)
B11 B12 B10 59.94(16)
B8 B12 B9 59.33(17)
B7 B12 B9 107.45(19)
B11 B12 B9 107.50(19)
B10 B12 B9 59.74(16)
C17 C13 C14 108.2(4)
C17 C13 Fe1 70.2(2)
C14 C13 Fe1 70.5(2)
C13 C14 C15 106.5(4)
C13 C14 Fe1 68.5(2)
C15 C14 Fe1 70.7(2)
C16 C15 C14 108.3(4)
C16 C15 Fe1 69.6(2)
C14 C15 Fe1 68.8(2)
C17 C16 C15 108.1(4)
C17 C16 Fe1 69.2(2)
C15 C16 Fe1 70.2(2)
C16 C17 C13 108.9(4)
C16 C17 Fe1 71.3(2)
C13 C17 Fe1 68.9(2)
C14' C13' C17' 105.0(13)
C14' C13' Fe1 70.3(9)
C17' C13' Fe1 68.8(8)
C15' C14' C13' 109.0(12)
C15' C14' Fe1 70.0(8)
C13' C14' Fe1 71.6(8)
C16' C15' C14' 112.3(12)
C16' C15' Fe1 71.3(7)
C14' C15' Fe1 72.9(8)
C15' C16' C17' 108.1(11)
C15' C16' Fe1 71.5(7)
C17' C16' Fe1 71.7(7)
C16' C17' C13' 105.6(12)
C16' C17' Fe1 69.3(7)
C13' C17' Fe1 70.5(8)

loop_
_geom_bond_atom_site_label_1
_geom_bond_atom_site_label_2
_geom_bond_distance
Fe1 C16' 2.013(11)
Fe1 C3 2.003(2)
Fe1 C15' 2.015(12)
Fe1 C2 2.028(2)
Fe1 C13 2.030(4)
Fe1 C14' 2.049(13)
Fe1 C4 2.045(2)
Fe1 C17 2.047(4)
Fe1 C17' 2.043(12)
Fe1 C14 2.057(4)
Fe1 C13' 2.065(14)
Fe1 C16 2.075(4)
C2 C3 1.619(3)
C2 B6 1.700(4)
C2 B11 1.712(4)
C2 B7 1.736(3)
C3 C4 1.613(3)
C3 B8 1.735(4)
C3 B7 1.739(4)
C4 B5 1.690(4)
C4 B9 1.701(4)
C4 B8 1.737(4)
B5 B6 1.779(4)
B5 B9 1.806(4)
B5 B10 1.805(4)
B6 B10 1.800(4)
B6 B11 1.809(4)
B7 B12 1.758(4)
B7 B8 1.760(4)
B7 B11 1.768(4)
B8 B9 1.754(4)
B8 B12 1.759(4)
B9 B10 1.776(4)
B9 B12 1.785(4)
B10 B11 1.771(4)
B10 B12 1.780(4)
B11 B12 1.765(4)
C13 C17 1.423(7)
C13 C14 1.432(7)
C14 C15 1.435(7)
C15 C16 1.429(6)
C16 C17 1.392(6)
C13' C14' 1.343(19)
C13' C17' 1.429(17)
C14' C15' 1.293(18)
C15' C16' 1.285(16)
C16' C17' 1.357(15)
